data_4073585
loop_
_publ_author_name
'Menye-Biyogo, Richard'
'Delpech, Fabien'
'Castel, Annie'
'Pimienta, V\'eronique'
'Gornitzka, Heinz'
'Rivi\`ere, Pierre'

_publ_section_title
;
 Ruthenium-Stabilized Low-Coordinate Phosphorus Atoms.p-Cymene Ligand as
 Reactivity Switch
;
_journal_issue 20
_journal_name_full Organometallics
_journal_page_first 5091
_journal_paper_doi 10.1021/om7004854
_journal_volume 26
_journal_year 2007
_chemical_formula_sum 'C46 H76 P2 Ru'
_chemical_formula_weight 792.08
_chemical_name_systematic
; 
 ? 
;
_space_group_IT_number 14
_symmetry_cell_setting monoclinic
_symmetry_space_group_name_Hall '-P 2ybc'
_symmetry_space_group_name_H-M 'P 1 21/c 1'
_atom_sites_solution_hydrogens geom
_atom_sites_solution_primary direct
_atom_sites_solution_secondary difmap
_audit_creation_method SHELXL-97
_cell_angle_alpha 90.00
_cell_angle_beta 102.577(11)
_cell_angle_gamma 90.00
_cell_formula_units_Z 4
_cell_length_a 10.359(5)
_cell_length_b 22.300(10)
_cell_length_c 19.612(8)
_cell_measurement_reflns_used 542
_cell_measurement_temperature 193(2)
_cell_measurement_theta_max 22.878
_cell_measurement_theta_min 2.212
_cell_volume 4422(3)
_computing_cell_refinement 'Bruker SMART'
_computing_data_collection 'Bruker SMART'
_computing_data_reduction 'Bruker SHELXTL'
_computing_molecular_graphics 'Bruker SHELXTL'
_computing_publication_material 'Bruker SHELXTL'
_computing_structure_refinement 'SHELXL-97 (Sheldrick, 1997)'
_computing_structure_solution 'SHELXS-97 (Sheldrick, 1990)'
_diffrn_ambient_temperature 193(2)
_diffrn_measured_fraction_theta_full 0.985
_diffrn_measured_fraction_theta_max 0.985
_diffrn_measurement_device_type 'Bruker P4'
_diffrn_measurement_method '\w scans'
_diffrn_radiation_monochromator graphite
_diffrn_radiation_source 'fine-focus sealed tube'
_diffrn_radiation_type MoK\a
_diffrn_radiation_wavelength 0.71073
_diffrn_reflns_av_R_equivalents 0.3085
_diffrn_reflns_av_sigmaI/netI 0.3483
_diffrn_reflns_limit_h_max 10
_diffrn_reflns_limit_h_min -10
_diffrn_reflns_limit_k_max 23
_diffrn_reflns_limit_k_min -23
_diffrn_reflns_limit_l_max 20
_diffrn_reflns_limit_l_min -19
_diffrn_reflns_number 17133
_diffrn_reflns_theta_full 21.97
_diffrn_reflns_theta_max 21.97
_diffrn_reflns_theta_min 5.10
_exptl_absorpt_coefficient_mu 0.456
_exptl_absorpt_correction_type none
_exptl_crystal_colour green
_exptl_crystal_density_diffrn 1.190
_exptl_crystal_density_method 'not measured'
_exptl_crystal_description plate
_exptl_crystal_F_000 1704
_exptl_crystal_size_max 0.02
_exptl_crystal_size_mid 0.1
_exptl_crystal_size_min 0.3
_refine_diff_density_max 0.598
_refine_diff_density_min -1.143
_refine_diff_density_rms 0.114
_refine_ls_extinction_method none
_refine_ls_goodness_of_fit_ref 0.913
_refine_ls_hydrogen_treatment mixed
_refine_ls_matrix_type full
_refine_ls_number_parameters 454
_refine_ls_number_reflns 5318
_refine_ls_number_restraints 452
_refine_ls_restrained_S_all 0.878
_refine_ls_R_factor_all 0.2257
_refine_ls_R_factor_gt 0.0909
_refine_ls_shift/su_max 0.000
_refine_ls_shift/su_mean 0.000
_refine_ls_structure_factor_coef Fsqd
_refine_ls_weighting_details 'calc w=1/[\s^2^(Fo^2^)+(0.0000P)^2^+0.0000P] where P=(Fo^2^+2Fc^2^)/3'
_refine_ls_weighting_scheme calc
_refine_ls_wR_factor_gt 0.1628
_refine_ls_wR_factor_ref 0.2229
_reflns_number_gt 2291
_reflns_number_total 5318
_reflns_threshold_expression >2sigma(I)
_cod_data_source_file om7004854-file003.cif
_cod_data_source_block 2a
_cod_depositor_comments
;
The following automatic conversions were performed:

'_symmetry_cell_setting' value 'Monoclinic' changed to 'monoclinic'
according to /home/saulius/struct/CIF-dictionaries/cif_core.dic
dictionary named 'cif_core.dic' version 2.4.1 from 2010-06-29.

Automatic conversion script
Id: cif_fix_values 1715 2011-07-08 13:25:40Z adriana 
;
_cod_original_sg_symbol_H-M P2(1)/c
_cod_database_code 4073585

loop_
_symmetry_equiv_pos_as_xyz
'x, y, z'
'-x, y+1/2, -z+1/2'
'-x, -y, -z'
'x, -y-1/2, z-1/2'

loop_
_atom_site_label
_atom_site_type_symbol
_atom_site_fract_x
_atom_site_fract_y
_atom_site_fract_z
_atom_site_U_iso_or_equiv
_atom_site_adp_type
_atom_site_occupancy
_atom_site_symmetry_multiplicity
_atom_site_calc_flag
_atom_site_refinement_flags
Ru1 Ru 0.69542(12) 0.77876(5) 0.52101(5) 0.0267(4) Uani 1 1 d U
C1 C 0.7960(14) 0.8005(6) 0.4308(6) 0.029(3) Uani 1 1 d U
C2 C 0.8120(16) 0.8482(6) 0.4831(7) 0.037(3) Uani 1 1 d U
H2 H 0.8980 0.8612 0.5057 0.044 Uiso 1 1 calc R
C3 C 0.7004(14) 0.8746(6) 0.4998(6) 0.030(3) Uani 1 1 d U
H3 H 0.7118 0.9061 0.5331 0.037 Uiso 1 1 calc R
C4 C 0.5700(14) 0.8553(6) 0.4679(6) 0.034(3) Uani 1 1 d U
C5 C 0.5536(14) 0.8100(6) 0.4179(6) 0.031(3) Uani 1 1 d U
H5 H 0.4673 0.7970 0.3958 0.037 Uiso 1 1 calc R
C6 C 0.6651(13) 0.7836(6) 0.4003(6) 0.029(3) Uani 1 1 d U
H6 H 0.6515 0.7527 0.3661 0.035 Uiso 1 1 calc R
C7 C 0.9126(12) 0.7763(6) 0.4035(6) 0.032(3) Uani 1 1 d U
H7A H 0.9932 0.7788 0.4405 0.048 Uiso 1 1 calc R
H7B H 0.9239 0.8002 0.3633 0.048 Uiso 1 1 calc R
H7C H 0.8959 0.7344 0.3893 0.048 Uiso 1 1 calc R
C8 C 0.4543(15) 0.8924(6) 0.4800(7) 0.038(3) Uani 1 1 d U
H8 H 0.4844 0.9129 0.5261 0.046 Uiso 1 1 calc R
C9 C 0.3320(16) 0.8549(7) 0.4850(9) 0.069(5) Uani 1 1 d U
H9A H 0.2647 0.8810 0.4975 0.104 Uiso 1 1 calc R
H9B H 0.3573 0.8239 0.5208 0.104 Uiso 1 1 calc R
H9C H 0.2961 0.8359 0.4397 0.104 Uiso 1 1 calc R
C10 C 0.4201(17) 0.9417(7) 0.4249(8) 0.067(5) Uani 1 1 d U
H10A H 0.4999 0.9647 0.4232 0.100 Uiso 1 1 calc R
H10B H 0.3534 0.9684 0.4369 0.100 Uiso 1 1 calc R
H10C H 0.3851 0.9235 0.3791 0.100 Uiso 1 1 calc R
P1 P 0.7848(3) 0.77204(17) 0.63358(16) 0.0257(9) Uani 1 1 d U
C11 C 0.8822(12) 0.8398(6) 0.6640(6) 0.025(3) Uani 1 1 d U
C12 C 1.0190(13) 0.8452(6) 0.6586(6) 0.026(3) Uani 1 1 d U
C13 C 1.0716(14) 0.9034(6) 0.6562(6) 0.031(3) Uani 1 1 d U
H13 H 1.1580 0.9065 0.6474 0.037 Uiso 1 1 calc R
C14 C 1.0084(13) 0.9558(6) 0.6656(6) 0.029(3) Uani 1 1 d U
C15 C 0.8859(13) 0.9479(6) 0.6832(6) 0.031(3) Uani 1 1 d U
H15 H 0.8410 0.9830 0.6930 0.037 Uiso 1 1 calc R
C16 C 0.8238(13) 0.8930(6) 0.6876(6) 0.026(3) Uani 1 1 d U
C17 C 1.1058(13) 0.7902(6) 0.6567(7) 0.039(3) Uani 1 1 d U
C18 C 1.2547(13) 0.8088(6) 0.6773(7) 0.045(4) Uani 1 1 d U
H18A H 1.2735 0.8268 0.7239 0.068 Uiso 1 1 calc R
H18B H 1.2737 0.8379 0.6433 0.068 Uiso 1 1 calc R
H18C H 1.3104 0.7732 0.6774 0.068 Uiso 1 1 calc R
C19 C 1.0905(15) 0.7647(7) 0.5835(7) 0.056(5) Uani 1 1 d U
H19A H 1.1542 0.7321 0.5842 0.083 Uiso 1 1 calc R
H19B H 1.1070 0.7963 0.5518 0.083 Uiso 1 1 calc R
H19C H 1.0005 0.7492 0.5674 0.083 Uiso 1 1 calc R
C20 C 1.0884(14) 0.7437(6) 0.7094(7) 0.039(4) Uani 1 1 d U
H20A H 1.1038 0.7619 0.7560 0.059 Uiso 1 1 calc R
H20B H 1.1518 0.7110 0.7095 0.059 Uiso 1 1 calc R
H20C H 0.9982 0.7277 0.6972 0.059 Uiso 1 1 calc R
C21 C 1.0659(15) 1.0176(6) 0.6586(7) 0.037(3) Uani 1 1 d U
C22 C 1.2034(16) 1.0152(7) 0.6404(8) 0.063(5) Uani 1 1 d U
H22A H 1.1962 0.9949 0.5953 0.095 Uiso 1 1 calc R
H22B H 1.2647 0.9930 0.6768 0.095 Uiso 1 1 calc R
H22C H 1.2364 1.0561 0.6374 0.095 Uiso 1 1 calc R
C23 C 1.0802(18) 1.0514(7) 0.7283(8) 0.070(5) Uani 1 1 d U
H23A H 1.1230 1.0902 0.7252 0.105 Uiso 1 1 calc R
H23B H 1.1343 1.0276 0.7659 0.105 Uiso 1 1 calc R
H23C H 0.9925 1.0578 0.7382 0.105 Uiso 1 1 calc R
C24 C 0.9698(17) 1.0519(7) 0.6017(8) 0.068(5) Uani 1 1 d U
H24A H 0.9539 1.0289 0.5582 0.102 Uiso 1 1 calc R
H24B H 1.0079 1.0910 0.5943 0.102 Uiso 1 1 calc R
H24C H 0.8860 1.0579 0.6163 0.102 Uiso 1 1 calc R
C25 C 0.6996(14) 0.8894(6) 0.7186(7) 0.029(3) Uani 1 1 d U
C26 C 0.6977(15) 0.9449(6) 0.7671(7) 0.043(4) Uani 1 1 d U
H26A H 0.6273 0.9399 0.7929 0.064 Uiso 1 1 calc R
H26B H 0.6813 0.9814 0.7386 0.064 Uiso 1 1 calc R
H26C H 0.7832 0.9483 0.8001 0.064 Uiso 1 1 calc R
C27 C 0.5734(14) 0.8903(7) 0.6639(7) 0.044(4) Uani 1 1 d U
H27A H 0.5762 0.8591 0.6291 0.066 Uiso 1 1 calc R
H27B H 0.5630 0.9296 0.6409 0.066 Uiso 1 1 calc R
H27C H 0.4985 0.8830 0.6858 0.066 Uiso 1 1 calc R
C28 C 0.7040(16) 0.8359(6) 0.7644(7) 0.049(4) Uani 1 1 d U
H28A H 0.7895 0.8345 0.7977 0.073 Uiso 1 1 calc R
H28B H 0.6927 0.7995 0.7357 0.073 Uiso 1 1 calc R
H28C H 0.6327 0.8386 0.7899 0.073 Uiso 1 1 calc R
P2 P 0.6259(4) 0.67757(17) 0.52995(17) 0.0261(9) Uani 1 1 d U
C29 C 0.7530(12) 0.6199(6) 0.5245(6) 0.023(3) Uani 1 1 d U
H29 H 0.7086 0.5799 0.5178 0.028 Uiso 1 1 calc R
C30 C 0.8123(14) 0.6333(6) 0.4591(6) 0.033(4) Uani 1 1 d U
H30A H 0.7403 0.6324 0.4166 0.040 Uiso 1 1 calc R
H30B H 0.8508 0.6741 0.4634 0.040 Uiso 1 1 calc R
C31 C 0.9195(13) 0.5879(6) 0.4510(7) 0.031(3) Uani 1 1 d U
H31A H 0.9575 0.5994 0.4107 0.038 Uiso 1 1 calc R
H31B H 0.8795 0.5476 0.4417 0.038 Uiso 1 1 calc R
C32 C 1.0301(13) 0.5859(7) 0.5178(7) 0.039(4) Uani 1 1 d U
H32A H 1.0953 0.5547 0.5128 0.047 Uiso 1 1 calc R
H32B H 1.0765 0.6250 0.5242 0.047 Uiso 1 1 calc R
C33 C 0.9737(14) 0.5723(6) 0.5817(7) 0.039(4) Uani 1 1 d U
H33A H 1.0458 0.5739 0.6241 0.047 Uiso 1 1 calc R
H33B H 0.9367 0.5312 0.5776 0.047 Uiso 1 1 calc R
C34 C 0.8657(13) 0.6167(6) 0.5894(6) 0.030(3) Uani 1 1 d U
H34A H 0.9054 0.6570 0.5990 0.037 Uiso 1 1 calc R
H34B H 0.8290 0.6049 0.6300 0.037 Uiso 1 1 calc R
C35 C 0.4881(12) 0.6569(6) 0.4544(6) 0.028(3) Uani 1 1 d U
H35 H 0.5084 0.6790 0.4137 0.033 Uiso 1 1 calc R
C36 C 0.3541(12) 0.6824(6) 0.4626(7) 0.029(3) Uani 1 1 d U
H36A H 0.3230 0.6598 0.4994 0.035 Uiso 1 1 calc R
H36B H 0.3655 0.7249 0.4776 0.035 Uiso 1 1 calc R
C37 C 0.2518(14) 0.6784(7) 0.3951(7) 0.044(4) Uani 1 1 d U
H37A H 0.1660 0.6936 0.4024 0.053 Uiso 1 1 calc R
H37B H 0.2791 0.7039 0.3593 0.053 Uiso 1 1 calc R
C38 C 0.2359(14) 0.6150(7) 0.3697(7) 0.046(4) Uani 1 1 d U
H38A H 0.1716 0.6136 0.3243 0.055 Uiso 1 1 calc R
H38B H 0.2003 0.5904 0.4034 0.055 Uiso 1 1 calc R
C39 C 0.3650(14) 0.5890(7) 0.3613(7) 0.040(4) Uani 1 1 d U
H39A H 0.3973 0.6116 0.3248 0.048 Uiso 1 1 calc R
H39B H 0.3517 0.5467 0.3459 0.048 Uiso 1 1 calc R
C40 C 0.4685(13) 0.5919(6) 0.4299(7) 0.032(3) Uani 1 1 d U
H40A H 0.4389 0.5675 0.4659 0.039 Uiso 1 1 calc R
H40B H 0.5534 0.5752 0.4231 0.039 Uiso 1 1 calc R
C41 C 0.5776(13) 0.6516(6) 0.6111(6) 0.028(3) Uani 1 1 d U
H41 H 0.6622 0.6525 0.6472 0.034 Uiso 1 1 calc R
C42 C 0.5289(15) 0.5874(6) 0.6134(6) 0.037(4) Uani 1 1 d U
H42A H 0.5871 0.5600 0.5941 0.044 Uiso 1 1 calc R
H42B H 0.4382 0.5839 0.5844 0.044 Uiso 1 1 calc R
C43 C 0.5291(17) 0.5696(7) 0.6885(7) 0.053(4) Uani 1 1 d U
H43A H 0.6209 0.5704 0.7167 0.064 Uiso 1 1 calc R
H43B H 0.4947 0.5283 0.6895 0.064 Uiso 1 1 calc R
C44 C 0.4435(18) 0.6127(7) 0.7203(7) 0.060(5) Uani 1 1 d U
H44A H 0.3501 0.6087 0.6950 0.072 Uiso 1 1 calc R
H44B H 0.4488 0.6017 0.7697 0.072 Uiso 1 1 calc R
C45 C 0.4868(15) 0.6769(7) 0.7165(7) 0.047(4) Uani 1 1 d U
H45A H 0.5773 0.6819 0.7453 0.056 Uiso 1 1 calc R
H45B H 0.4268 0.7036 0.7355 0.056 Uiso 1 1 calc R
C46 C 0.4851(13) 0.6945(6) 0.6404(6) 0.030(3) Uani 1 1 d U
H46A H 0.5156 0.7365 0.6386 0.037 Uiso 1 1 calc R
H46B H 0.3939 0.6917 0.6119 0.037 Uiso 1 1 calc R

loop_
_atom_site_aniso_label
_atom_site_aniso_U_11
_atom_site_aniso_U_22
_atom_site_aniso_U_33
_atom_site_aniso_U_23
_atom_site_aniso_U_13
_atom_site_aniso_U_12
Ru1 0.0326(7) 0.0296(7) 0.0186(6) 0.0006(7) 0.0068(5) 0.0013(8)
C1 0.046(6) 0.023(7) 0.018(6) 0.004(5) 0.007(5) -0.001(5)
C2 0.045(6) 0.042(8) 0.024(7) -0.007(5) 0.009(6) -0.009(6)
C3 0.053(7) 0.027(5) 0.011(7) -0.002(4) 0.004(6) 0.002(6)
C4 0.045(6) 0.036(7) 0.018(7) -0.004(4) -0.003(5) 0.012(5)
C5 0.038(6) 0.033(7) 0.021(6) 0.002(4) 0.004(4) -0.002(5)
C6 0.045(6) 0.022(7) 0.023(4) -0.004(5) 0.013(5) -0.004(6)
C7 0.034(7) 0.031(9) 0.033(8) 0.001(7) 0.014(6) -0.013(8)
C8 0.053(8) 0.032(9) 0.027(8) 0.004(6) 0.003(7) 0.013(6)
C9 0.066(11) 0.061(12) 0.091(13) 0.007(10) 0.036(11) 0.009(9)
C10 0.084(14) 0.051(11) 0.061(12) 0.031(8) 0.007(10) 0.033(9)
P1 0.027(2) 0.028(2) 0.0197(18) -0.0010(18) 0.0003(16) 0.0038(19)
C11 0.023(6) 0.031(6) 0.016(6) 0.011(5) -0.005(5) 0.007(5)
C12 0.028(6) 0.038(6) 0.011(7) -0.003(6) 0.004(6) 0.004(5)
C13 0.025(8) 0.043(6) 0.026(8) 0.001(7) 0.009(6) 0.007(6)
C14 0.031(8) 0.036(6) 0.021(7) -0.001(6) 0.005(6) 0.001(5)
C15 0.034(8) 0.033(7) 0.028(8) 0.007(7) 0.010(7) 0.014(6)
C16 0.033(7) 0.027(6) 0.016(7) 0.011(6) 0.005(6) 0.013(5)
C17 0.033(7) 0.037(8) 0.044(7) -0.019(6) 0.000(7) 0.006(6)
C18 0.034(7) 0.046(10) 0.059(10) -0.019(8) 0.018(7) 0.001(6)
C19 0.060(11) 0.052(12) 0.056(8) -0.026(7) 0.015(8) -0.004(9)
C20 0.019(9) 0.031(8) 0.063(9) -0.011(6) -0.001(7) 0.005(6)
C21 0.045(8) 0.030(7) 0.036(8) -0.006(6) 0.008(7) 0.005(6)
C22 0.059(9) 0.055(12) 0.082(13) -0.006(9) 0.031(9) -0.029(8)
C23 0.088(14) 0.062(12) 0.063(9) -0.031(8) 0.021(9) -0.028(10)
C24 0.078(11) 0.036(10) 0.077(10) 0.014(8) -0.011(9) -0.017(9)
C25 0.036(7) 0.024(8) 0.029(8) 0.002(5) 0.012(5) 0.005(6)
C26 0.051(11) 0.048(8) 0.035(9) -0.005(6) 0.025(7) 0.011(8)
C27 0.041(7) 0.062(11) 0.033(8) -0.002(7) 0.017(6) 0.015(8)
C28 0.082(12) 0.042(8) 0.034(9) 0.008(7) 0.038(8) 0.009(9)
P2 0.028(2) 0.031(2) 0.020(2) -0.0003(17) 0.0068(17) 0.0052(18)
C29 0.023(6) 0.024(6) 0.022(7) -0.002(6) 0.006(5) 0.003(5)
C30 0.053(9) 0.041(9) 0.009(6) 0.004(6) 0.014(6) 0.017(7)
C31 0.035(9) 0.027(8) 0.039(7) 0.015(7) 0.023(6) 0.010(6)
C32 0.025(8) 0.042(10) 0.055(8) -0.002(7) 0.018(5) 0.006(7)
C33 0.037(9) 0.042(10) 0.037(7) 0.013(7) 0.005(6) 0.018(7)
C34 0.042(8) 0.031(9) 0.017(6) 0.001(6) 0.005(5) 0.016(6)
C35 0.023(6) 0.036(8) 0.023(6) 0.001(6) 0.005(5) 0.009(5)
C36 0.028(6) 0.014(8) 0.045(8) 0.001(6) 0.006(5) 0.003(6)
C37 0.025(7) 0.067(9) 0.037(8) -0.006(8) -0.003(6) 0.015(8)
C38 0.039(8) 0.069(10) 0.025(8) -0.002(7) -0.006(6) 0.001(8)
C39 0.040(9) 0.042(9) 0.036(8) -0.005(7) 0.004(6) 0.000(7)
C40 0.025(7) 0.036(8) 0.038(8) -0.002(6) 0.012(5) 0.002(6)
C41 0.031(9) 0.037(7) 0.021(6) 0.007(6) 0.015(6) 0.009(6)
C42 0.047(10) 0.039(7) 0.033(8) 0.003(6) 0.026(7) 0.003(7)
C43 0.081(12) 0.044(8) 0.045(8) 0.005(7) 0.036(9) -0.010(8)
C44 0.093(13) 0.064(9) 0.033(9) 0.000(8) 0.036(8) 0.001(9)
C45 0.063(11) 0.059(8) 0.026(7) -0.011(7) 0.025(7) 0.005(9)
C46 0.038(9) 0.038(7) 0.015(6) -0.006(6) 0.006(6) 0.001(7)

loop_
_atom_type_symbol
_atom_type_description
_atom_type_scat_dispersion_real
_atom_type_scat_dispersion_imag
_atom_type_scat_source
C C 0.0033 0.0016 'International Tables Vol C Tables 4.2.6.8 and 6.1.1.4'
H H 0.0000 0.0000 'International Tables Vol C Tables 4.2.6.8 and 6.1.1.4'
P P 0.1023 0.0942 'International Tables Vol C Tables 4.2.6.8 and 6.1.1.4'
Ru Ru -1.2594 0.8363 'International Tables Vol C Tables 4.2.6.8 and 6.1.1.4'

loop_
_geom_angle_atom_site_label_1
_geom_angle_atom_site_label_2
_geom_angle_atom_site_label_3
_geom_angle
C3 Ru1 C2 37.3(5)
C3 Ru1 P1 103.6(3)
C2 Ru1 P1 104.2(4)
C3 Ru1 C4 37.4(5)
C2 Ru1 C4 67.2(5)
P1 Ru1 C4 126.0(3)
C3 Ru1 C1 67.1(5)
C2 Ru1 C1 38.0(4)
P1 Ru1 C1 128.7(4)
C4 Ru1 C1 78.3(5)
C3 Ru1 C6 76.3(5)
C2 Ru1 C6 65.4(5)
P1 Ru1 C6 163.3(3)
C4 Ru1 C6 63.8(5)
C1 Ru1 C6 35.6(4)
C3 Ru1 C5 65.1(5)
C2 Ru1 C5 77.6(5)
P1 Ru1 C5 159.4(3)
C4 Ru1 C5 35.3(4)
C1 Ru1 C5 64.8(5)
C6 Ru1 C5 35.2(4)
C3 Ru1 P2 163.9(4)
C2 Ru1 P2 152.9(4)
P1 Ru1 P2 85.98(14)
C4 Ru1 P2 126.6(4)
C1 Ru1 P2 116.9(3)
C6 Ru1 P2 98.2(4)
C5 Ru1 P2 101.7(3)
C6 C1 C2 116.4(12)
C6 C1 C7 121.3(12)
C2 C1 C7 121.8(12)
C6 C1 Ru1 73.4(7)
C2 C1 Ru1 67.3(7)
C7 C1 Ru1 136.5(9)
C3 C2 C1 119.8(14)
C3 C2 Ru1 70.9(8)
C1 C2 Ru1 74.7(7)
C2 C3 C4 121.5(13)
C2 C3 Ru1 71.8(8)
C4 C3 Ru1 74.3(8)
C5 C4 C3 119.1(13)
C5 C4 C8 121.8(13)
C3 C4 C8 118.2(13)
C5 C4 Ru1 75.2(8)
C3 C4 Ru1 68.3(8)
C8 C4 Ru1 137.2(9)
C4 C5 C6 119.7(13)
C4 C5 Ru1 69.5(8)
C6 C5 Ru1 72.0(7)
C5 C6 C1 123.4(13)
C5 C6 Ru1 72.8(7)
C1 C6 Ru1 71.1(7)
C4 C8 C10 110.5(11)
C4 C8 C9 113.8(13)
C10 C8 C9 111.6(13)
C11 P1 Ru1 110.5(4)
C12 C11 C16 116.0(12)
C12 C11 P1 121.2(9)
C16 C11 P1 122.5(10)
C13 C12 C11 117.9(12)
C13 C12 C17 120.3(12)
C11 C12 C17 121.8(12)
C14 C13 C12 125.4(13)
C13 C14 C15 114.3(13)
C13 C14 C21 123.5(13)
C15 C14 C21 122.1(12)
C16 C15 C14 125.6(13)
C15 C16 C11 117.9(11)
C15 C16 C25 120.5(11)
C11 C16 C25 121.6(11)
C20 C17 C19 112.8(12)
C20 C17 C12 112.3(11)
C19 C17 C12 112.5(12)
C20 C17 C18 105.4(11)
C19 C17 C18 103.7(11)
C12 C17 C18 109.6(11)
C14 C21 C24 108.3(12)
C14 C21 C23 109.1(11)
C24 C21 C23 109.0(13)
C14 C21 C22 112.9(12)
C24 C21 C22 109.6(12)
C23 C21 C22 108.0(12)
C28 C25 C27 110.5(12)
C28 C25 C16 111.2(11)
C27 C25 C16 113.0(11)
C28 C25 C26 105.7(10)
C27 C25 C26 107.4(11)
C16 C25 C26 108.7(11)
C29 P2 C41 99.2(5)
C29 P2 C35 102.2(6)
C41 P2 C35 107.3(6)
C29 P2 Ru1 114.9(4)
C41 P2 Ru1 119.9(4)
C35 P2 Ru1 111.3(4)
C34 C29 C30 109.0(11)
C34 C29 P2 114.0(8)
C30 C29 P2 108.9(8)
C31 C30 C29 112.4(10)
C30 C31 C32 110.6(11)
C33 C32 C31 110.9(11)
C32 C33 C34 111.9(11)
C33 C34 C29 113.1(10)
C40 C35 C36 108.8(11)
C40 C35 P2 120.5(9)
C36 C35 P2 112.0(8)
C37 C36 C35 111.3(10)
C38 C37 C36 110.7(12)
C37 C38 C39 111.4(12)
C38 C39 C40 111.0(11)
C35 C40 C39 109.6(11)
C42 C41 C46 109.5(10)
C42 C41 P2 118.1(9)
C46 C41 P2 115.4(9)
C41 C42 C43 110.0(11)
C42 C43 C44 110.6(12)
C45 C44 C43 111.8(12)
C44 C45 C46 110.5(11)
C45 C46 C41 108.9(10)

loop_
_geom_bond_atom_site_label_1
_geom_bond_atom_site_label_2
_geom_bond_distance
Ru1 C3 2.180(13)
Ru1 C2 2.191(13)
Ru1 P1 2.205(3)
Ru1 C4 2.259(14)
Ru1 C1 2.291(12)
Ru1 C6 2.321(11)
Ru1 C5 2.332(13)
Ru1 P2 2.386(4)
C1 C6 1.409(18)
C1 C2 1.461(17)
C1 C7 1.523(16)
C2 C3 1.398(17)
C3 C4 1.426(19)
C4 C5 1.392(17)
C4 C8 1.517(17)
C5 C6 1.405(16)
C8 C10 1.529(17)
C8 C9 1.539(19)
P1 C11 1.843(14)
C11 C12 1.449(16)
C11 C16 1.452(16)
C12 C13 1.414(17)
C12 C17 1.525(17)
C13 C14 1.372(17)
C14 C15 1.397(17)
C14 C21 1.519(18)
C15 C16 1.394(17)
C16 C25 1.540(17)
C17 C20 1.503(18)
C17 C19 1.520(17)
C17 C18 1.563(18)
C21 C24 1.529(19)
C21 C23 1.538(18)
C21 C22 1.543(18)
C25 C28 1.487(17)
C25 C27 1.500(19)
C25 C26 1.564(17)
P2 C29 1.859(12)
P2 C41 1.861(11)
P2 C35 1.877(13)
C29 C34 1.530(16)
C29 C30 1.567(15)
C30 C31 1.536(16)
C31 C32 1.542(18)
C32 C33 1.524(16)
C33 C34 1.526(16)
C35 C40 1.528(17)
C35 C36 1.540(16)
C36 C37 1.509(17)
C37 C38 1.497(19)
C38 C39 1.499(18)
C39 C40 1.529(18)
C41 C42 1.522(17)
C41 C46 1.551(15)
C42 C43 1.525(16)
C43 C44 1.529(19)
C44 C45 1.506(19)
C45 C46 1.539(15)
